data_7218053
loop_
_publ_author_name
'Merhi, Areej'
'Roisnel, Thierry'
'Rigaut, St\'ephane'
'Train, Cyrille'
'Norel, Lucie'

_publ_section_title
;
 Ferromagnetic intermolecular exchange interaction in ethynyl-verdazyl
 radical crystals
;
_journal_issue 42
_journal_name_full CrystEngComm
_journal_page_first 9783
_journal_paper_doi 10.1039/C4CE01437E
_journal_volume 16
_journal_year 2014
_chemical_compound_source 'synthesis as described'
_chemical_formula_moiety 'C12 H11 N4 O'
_chemical_formula_sum 'C12 H11 N4 O'
_chemical_formula_weight 227.25
_chemical_name_systematic
;
 ?
;
_space_group_IT_number 2
_symmetry_cell_setting triclinic
_symmetry_Int_Tables_number 2
_symmetry_space_group_name_Hall '-P 1'
_symmetry_space_group_name_H-M 'P -1'
_atom_sites_solution_hydrogens geom
_atom_sites_solution_primary direct
_atom_sites_solution_secondary difmap
_audit_conform_dict_location ftp://ftp.iucr.org/pub/cif_core.dic
_audit_conform_dict_name cif_core.dic
_audit_conform_dict_version 2.4
_audit_creation_date 2012-03-07T10:26:46-00:00
_audit_creation_method 'WinGX routine CIF_UPDATE'
_cell_angle_alpha 105.091(2)
_cell_angle_beta 95.100(2)
_cell_angle_gamma 93.601(2)
_cell_formula_units_Z 2
_cell_length_a 3.9458(2)
_cell_length_b 11.1337(4)
_cell_length_c 12.8406(5)
_cell_measurement_reflns_used 5182
_cell_measurement_temperature 100(2)
_cell_measurement_theta_max 27.46
_cell_measurement_theta_min 2.83
_cell_measurement_wavelength 0.71073
_cell_volume 540.32(4)
_computing_cell_refinement 'Bruker APEX2 (Bruker, 2006)'
_computing_data_collection 'Bruker APEX2 (Bruker, 2006)'
_computing_data_reduction 'Bruker APEX2 (Bruker, 2006)'
_computing_molecular_graphics 'Ortep-3 for Windows (Farrugia, 1997)'
_computing_publication_material
;
           WinGX publication routines (Farrugia, 1999),
           CRYSCAL (T. Roisnel, local program)
;
_computing_structure_refinement 'SHELXL-97 (Sheldrick, 1997)'
_computing_structure_solution 'SIR97 (Altomare et al., 1999)'
_diffrn_ambient_temperature 100(2)
_diffrn_detector 'CCD plate'
_diffrn_measured_fraction_theta_full 0.985
_diffrn_measured_fraction_theta_max 0.985
_diffrn_measurement_device_type 'APEXII, Bruker-AXS'
_diffrn_measurement_method 'CCD rotation images, thin slices'
_diffrn_radiation_monochromator graphite
_diffrn_radiation_probe x-ray
_diffrn_radiation_type MoK\a
_diffrn_radiation_wavelength 0.71073
_diffrn_reflns_av_R_equivalents 0.0284
_diffrn_reflns_av_unetI/netI 0.0369
_diffrn_reflns_limit_h_max 5
_diffrn_reflns_limit_h_min -5
_diffrn_reflns_limit_k_max 14
_diffrn_reflns_limit_k_min -13
_diffrn_reflns_limit_l_max 16
_diffrn_reflns_limit_l_min -16
_diffrn_reflns_number 6599
_diffrn_reflns_theta_full 27.48
_diffrn_reflns_theta_max 27.48
_diffrn_reflns_theta_min 3.31
_exptl_absorpt_coefficient_mu 0.095
_exptl_absorpt_correction_T_max 0.995
_exptl_absorpt_correction_T_min 0.896
_exptl_absorpt_correction_type multi-scan
_exptl_absorpt_process_details
;
  [Sheldrick, G.M. (2002). SADABS Bruker AXS Inc., Madison, Wisconsin, USA]
;
_exptl_crystal_colour red
_exptl_crystal_density_diffrn 1.397
_exptl_crystal_density_method 'not measured'
_exptl_crystal_description plate
_exptl_crystal_F_000 238
_exptl_crystal_size_max 0.33
_exptl_crystal_size_mid 0.22
_exptl_crystal_size_min 0.05
_refine_diff_density_max 0.383
_refine_diff_density_min -0.208
_refine_diff_density_rms 0.047
_refine_ls_extinction_method none
_refine_ls_goodness_of_fit_ref 1.014
_refine_ls_hydrogen_treatment constr
_refine_ls_matrix_type full
_refine_ls_number_parameters 155
_refine_ls_number_reflns 2430
_refine_ls_number_restraints 0
_refine_ls_restrained_S_all 1.014
_refine_ls_R_factor_all 0.0609
_refine_ls_R_factor_gt 0.047
_refine_ls_shift/su_max 0
_refine_ls_shift/su_mean 0
_refine_ls_structure_factor_coef Fsqd
_refine_ls_weighting_details 'calc w=1/[\s^2^(Fo^2^)+(0.0660P)^2^+0.1476P] where P=(Fo^2^+2Fc^2^)/3'
_refine_ls_weighting_scheme calc
_refine_ls_wR_factor_gt 0.1207
_refine_ls_wR_factor_ref 0.1299
_reflns_number_gt 1909
_reflns_number_total 2430
_reflns_threshold_expression >2sigma(I)
_cod_data_source_file c4ce01437e2.cif
_cod_data_source_block '_LN_AM_MF_100K'
_cod_depositor_comments 'Adding full bibliography for 7218051--7218053.cif.'
_cod_database_code 7218053

loop_
_symmetry_equiv_pos_as_xyz
'x, y, z'
'-x, -y, -z'

loop_
_atom_site_label
_atom_site_type_symbol
_atom_site_fract_x
_atom_site_fract_y
_atom_site_fract_z
_atom_site_U_iso_or_equiv
_atom_site_adp_type
_atom_site_occupancy
_atom_site_symmetry_multiplicity
_atom_site_calc_flag
_atom_site_refinement_flags
O1 O 0.2154(3) 0.30020(9) 0.44561(8) 0.0241(3) Uani 1 1 d .
C2 C 0.3303(3) 0.29133(13) 0.35858(10) 0.0185(3) Uani 1 1 d .
N3 N 0.4751(3) 0.18661(10) 0.30505(9) 0.0185(3) Uani 1 1 d .
C4 C 0.5125(4) 0.08550(13) 0.35699(11) 0.0228(3) Uani 1 1 d .
H4A H 0.6192 0.0179 0.3097 0.034 Uiso 1 1 calc R
H4B H 0.2871 0.0538 0.3699 0.034 Uiso 1 1 calc R
H4C H 0.6565 0.1169 0.4263 0.034 Uiso 1 1 calc R
N5 N 0.6025(3) 0.17133(11) 0.20706(9) 0.0191(3) Uani 1 1 d .
C6 C 0.5697(3) 0.26693(12) 0.16310(10) 0.0165(3) Uani 1 1 d .
N7 N 0.4386(3) 0.37440(11) 0.20633(9) 0.0202(3) Uani 1 1 d .
N8 N 0.3261(3) 0.38416(11) 0.30611(9) 0.0195(3) Uani 1 1 d .
C9 C 0.1960(4) 0.50369(13) 0.35533(12) 0.0255(3) Uani 1 1 d .
H9A H 0.2123 0.5581 0.3067 0.038 Uiso 0.5 1 calc PR
H9B H 0.3319 0.5436 0.4249 0.038 Uiso 0.5 1 calc PR
H9C H -0.0432 0.4895 0.3674 0.038 Uiso 0.5 1 calc PR
H9D H 0.1217 0.5026 0.4259 0.038 Uiso 0.5 1 calc PR
H9E H 0.0021 0.5172 0.3078 0.038 Uiso 0.5 1 calc PR
H9F H 0.3772 0.5713 0.3653 0.038 Uiso 0.5 1 calc PR
C10 C 0.6886(3) 0.25351(12) 0.05451(10) 0.0170(3) Uani 1 1 d .
C11 C 0.7895(3) 0.13994(12) -0.00411(11) 0.0183(3) Uani 1 1 d .
H11 H 0.7849 0.0706 0.0261 0.022 Uiso 1 1 calc R
C12 C 0.8966(3) 0.12722(13) -0.10621(10) 0.0190(3) Uani 1 1 d .
H12 H 0.9658 0.0495 -0.1452 0.023 Uiso 1 1 calc R
C13 C 0.9032(3) 0.22830(12) -0.15189(10) 0.0176(3) Uani 1 1 d .
C14 C 0.8000(4) 0.34213(13) -0.09291(11) 0.0218(3) Uani 1 1 d .
H14 H 0.8007 0.4113 -0.1234 0.026 Uiso 1 1 calc R
C15 C 0.6972(4) 0.35459(13) 0.00924(11) 0.0205(3) Uani 1 1 d .
H15 H 0.6318 0.4327 0.0489 0.025 Uiso 1 1 calc R
C16 C 1.0138(3) 0.21767(12) -0.25770(11) 0.0195(3) Uani 1 1 d .
C17 C 1.1048(4) 0.21274(13) -0.34428(12) 0.0234(3) Uani 1 1 d .
H17 H 1.1776 0.2088 -0.4136 0.028 Uiso 1 1 calc R

loop_
_atom_site_aniso_label
_atom_site_aniso_U_11
_atom_site_aniso_U_22
_atom_site_aniso_U_33
_atom_site_aniso_U_23
_atom_site_aniso_U_13
_atom_site_aniso_U_12
O1 0.0315(6) 0.0241(6) 0.0178(5) 0.0051(4) 0.0097(4) 0.0028(4)
C2 0.0194(7) 0.0188(7) 0.0163(6) 0.0031(5) 0.0027(5) 0.0002(5)
N3 0.0235(6) 0.0187(6) 0.0153(5) 0.0063(5) 0.0054(4) 0.0041(5)
C4 0.0292(8) 0.0214(7) 0.0208(7) 0.0094(6) 0.0063(6) 0.0049(6)
N5 0.0234(6) 0.0192(6) 0.0158(6) 0.0051(5) 0.0061(5) 0.0026(5)
C6 0.0171(6) 0.0153(7) 0.0165(6) 0.0031(5) 0.0020(5) 0.0010(5)
N7 0.0260(6) 0.0198(6) 0.0158(6) 0.0047(5) 0.0065(5) 0.0040(5)
N8 0.0259(6) 0.0171(6) 0.0160(6) 0.0031(4) 0.0070(5) 0.0050(5)
C9 0.0319(8) 0.0202(7) 0.0233(7) 0.0013(6) 0.0080(6) 0.0077(6)
C10 0.0176(6) 0.0184(7) 0.0150(6) 0.0045(5) 0.0024(5) 0.0017(5)
C11 0.0223(7) 0.0153(7) 0.0188(6) 0.0063(5) 0.0040(5) 0.0030(5)
C12 0.0220(7) 0.0166(7) 0.0184(7) 0.0035(5) 0.0040(5) 0.0048(5)
C13 0.0180(7) 0.0185(7) 0.0168(6) 0.0048(5) 0.0033(5) 0.0024(5)
C14 0.0294(8) 0.0178(7) 0.0212(7) 0.0086(6) 0.0066(6) 0.0046(6)
C15 0.0269(7) 0.0142(7) 0.0207(7) 0.0036(5) 0.0058(6) 0.0045(5)
C16 0.0230(7) 0.0156(7) 0.0211(7) 0.0061(5) 0.0034(6) 0.0040(5)
C17 0.0292(8) 0.0219(7) 0.0215(7) 0.0076(6) 0.0081(6) 0.0050(6)

loop_
_atom_type_symbol
_atom_type_description
_atom_type_scat_dispersion_real
_atom_type_scat_dispersion_imag
_atom_type_scat_source
C C 0.0033 0.0016 'International Tables Vol C Tables 4.2.6.8 and 6.1.1.4'
H H 0 0 'International Tables Vol C Tables 4.2.6.8 and 6.1.1.4'
N N 0.0061 0.0033 'International Tables Vol C Tables 4.2.6.8 and 6.1.1.4'
O O 0.0106 0.006 'International Tables Vol C Tables 4.2.6.8 and 6.1.1.4'

loop_
_geom_angle_atom_site_label_1
_geom_angle_atom_site_label_2
_geom_angle_atom_site_label_3
_geom_angle
O1 C2 N8 123.24(13)
O1 C2 N3 122.50(13)
N8 C2 N3 114.25(12)
N5 N3 C2 124.78(11)
N5 N3 C4 116.40(11)
C2 N3 C4 118.76(11)
N3 C4 H4A 109.5
N3 C4 H4B 109.5
H4A C4 H4B 109.5
N3 C4 H4C 109.5
H4A C4 H4C 109.5
H4B C4 H4C 109.5
C6 N5 N3 114.65(11)
N5 C6 N7 126.92(12)
N5 C6 C10 117.20(12)
N7 C6 C10 115.88(12)
C6 N7 N8 114.91(11)
C2 N8 N7 124.40(11)
C2 N8 C9 120.74(11)
N7 N8 C9 114.86(11)
N8 C9 H9A 109.5
N8 C9 H9B 109.5
H9A C9 H9B 109.5
N8 C9 H9C 109.5
H9A C9 H9C 109.5
H9B C9 H9C 109.5
N8 C9 H9D 109.5
H9A C9 H9D 141.1
H9B C9 H9D 56.3
H9C C9 H9D 56.3
N8 C9 H9E 109.5
H9A C9 H9E 56.3
H9B C9 H9E 141.1
H9C C9 H9E 56.3
H9D C9 H9E 109.5
N8 C9 H9F 109.5
H9A C9 H9F 56.3
H9B C9 H9F 56.3
H9C C9 H9F 141.1
H9D C9 H9F 109.5
H9E C9 H9F 109.5
C11 C10 C15 119.09(12)
C11 C10 C6 120.76(12)
C15 C10 C6 120.15(12)
C12 C11 C10 120.64(13)
C12 C11 H11 119.7
C10 C11 H11 119.7
C11 C12 C13 120.28(13)
C11 C12 H12 119.9
C13 C12 H12 119.9
C12 C13 C14 118.90(12)
C12 C13 C16 121.40(12)
C14 C13 C16 119.70(12)
C15 C14 C13 120.54(13)
C15 C14 H14 119.7
C13 C14 H14 119.7
C14 C15 C10 120.54(13)
C14 C15 H15 119.7
C10 C15 H15 119.7
C17 C16 C13 178.01(15)
C16 C17 H17 180

loop_
_geom_bond_atom_site_label_1
_geom_bond_atom_site_label_2
_geom_bond_distance
O1 C2 1.2260(15)
C2 N8 1.3729(18)
C2 N3 1.3763(17)
N3 N5 1.3698(15)
N3 C4 1.4589(17)
C4 H4A 0.98
C4 H4B 0.98
C4 H4C 0.98
N5 C6 1.3362(18)
C6 N7 1.3380(18)
C6 C10 1.4844(18)
N7 N8 1.3730(15)
N8 C9 1.4627(18)
C9 H9A 0.98
C9 H9B 0.98
C9 H9C 0.98
C9 H9D 0.98
C9 H9E 0.98
C9 H9F 0.98
C10 C11 1.3946(19)
C10 C15 1.3946(19)
C11 C12 1.3881(18)
C11 H11 0.95
C12 C13 1.3979(19)
C12 H12 0.95
C13 C14 1.4019(19)
C13 C16 1.4419(18)
C14 C15 1.3825(18)
C14 H14 0.95
C15 H15 0.95
C16 C17 1.1872(19)
C17 H17 0.95

loop_
_geom_torsion_atom_site_label_1
_geom_torsion_atom_site_label_2
_geom_torsion_atom_site_label_3
_geom_torsion_atom_site_label_4
_geom_torsion
O1 C2 N3 N5 179.00(11)
N8 C2 N3 N5 -0.94(19)
O1 C2 N3 C4 -3.9(2)
N8 C2 N3 C4 176.12(11)
C2 N3 N5 C6 -1.58(18)
C4 N3 N5 C6 -178.70(11)
N3 N5 C6 N7 2.4(2)
N3 N5 C6 C10 -177.28(10)
N5 C6 N7 N8 -0.5(2)
C10 C6 N7 N8 179.17(10)
O1 C2 N8 N7 -176.85(12)
N3 C2 N8 N7 3.09(19)
O1 C2 N8 C9 3.1(2)
N3 C2 N8 C9 -176.95(12)
C6 N7 N8 C2 -2.47(19)
C6 N7 N8 C9 177.57(12)
N5 C6 C10 C11 7.81(19)
N7 C6 C10 C11 -171.89(11)
N5 C6 C10 C15 -172.88(12)
N7 C6 C10 C15 7.42(19)
C15 C10 C11 C12 -0.1(2)
C6 C10 C11 C12 179.21(12)
C10 C11 C12 C13 -0.3(2)
C11 C12 C13 C14 -0.01(19)
C11 C12 C13 C16 179.91(12)
C12 C13 C14 C15 0.7(2)
C16 C13 C14 C15 -179.19(12)
C13 C14 C15 C10 -1.1(2)
C11 C10 C15 C14 0.8(2)
C6 C10 C15 C14 -178.49(12)
